data_1560453
loop_
_publ_author_name
'Xiao, Ying-Hui'
'Huang, Jing'
'Deng, Zhao-Peng'
'Huo, Li-Hua'
'Gao, Shan'

_publ_section_title
;
 Syntheses and characterizations of multinuclear, chain and layer
 silver(I) complexes assembled from bispyridine analogues of
 pyridinyl-hexahydropyrimidine
;
_journal_name_full 'Journal of Solid State Chemistry'
_journal_page_first 255
_journal_page_last 265
_journal_paper_doi 10.1016/j.jssc.2017.04.033
_journal_volume 251
_journal_year 2017
_chemical_formula_moiety 'C9 H13 Ag N4 O3, H2 O'
_chemical_formula_sum 'C9 H15 Ag N4 O4'
_chemical_formula_weight 351.12
_space_group_IT_number 61
_space_group_name_Hall '-P 2ac 2ab'
_space_group_name_H-M_alt 'P b c a'
_symmetry_cell_setting orthorhombic
_symmetry_space_group_name_Hall '-P 2ac 2ab'
_symmetry_space_group_name_H-M 'P b c a'
_atom_sites_solution_hydrogens geom
_atom_sites_solution_primary direct
_atom_sites_solution_secondary difmap
_cell_angle_alpha 90.00
_cell_angle_beta 90.00
_cell_angle_gamma 90.00
_cell_formula_units_Z 8
_cell_length_a 13.7835(5)
_cell_length_b 12.1638(5)
_cell_length_c 15.2330(8)
_cell_measurement_reflns_used 1720
_cell_measurement_temperature 295(2)
_cell_measurement_theta_max 27.56
_cell_measurement_theta_min 3.63
_cell_volume 2553.96(19)
_computing_cell_refinement
;
CrysAlis Pro (Agilent, 2013)
;
_computing_data_collection
;
CrysAlis Pro (Agilent, 2013)
;
_computing_data_reduction
;
CrysAlis Pro (Agilent, 2013)
;
_computing_molecular_graphics '(K. Brandenburg, Diamond 3.1, 2009)'
_computing_publication_material '(K. Brandenburg, Diamond 3.1, 2009)'
_computing_structure_refinement 'SHELXL-97 (Sheldrick, 1997)'
_computing_structure_solution 'SHELXS-97 (Sheldrick, 1990)'
_diffrn_ambient_temperature 295(2)
_diffrn_detector_area_resol_mean 16.1954
_diffrn_measured_fraction_theta_full 0.991
_diffrn_measured_fraction_theta_max 0.991
_diffrn_measurement_device_type 'Xcalibur, Eos'
_diffrn_measurement_method '\w scans'
_diffrn_radiation_monochromator graphite
_diffrn_radiation_source 'Enhance (Mo) X-ray Source'
_diffrn_radiation_type MoK\a
_diffrn_radiation_wavelength 0.71073
_diffrn_reflns_av_R_equivalents 0.0260
_diffrn_reflns_av_sigmaI/netI 0.0404
_diffrn_reflns_limit_h_max 7
_diffrn_reflns_limit_h_min -17
_diffrn_reflns_limit_k_max 13
_diffrn_reflns_limit_k_min -15
_diffrn_reflns_limit_l_max 11
_diffrn_reflns_limit_l_min -19
_diffrn_reflns_number 6033
_diffrn_reflns_theta_full 27.56
_diffrn_reflns_theta_max 27.56
_diffrn_reflns_theta_min 3.40
_exptl_absorpt_coefficient_mu 1.592
_exptl_absorpt_correction_T_max 0.7626
_exptl_absorpt_correction_T_min 0.7310
_exptl_absorpt_correction_type multi-scan
_exptl_absorpt_process_details
; 
CrysAlis Pro (Agilent, 2013)
Empirical absorption correction using spherical harmonics,
 implemented in SCALE3 ABSPACK scaling algorithm. 
;
_exptl_crystal_colour colorless
_exptl_crystal_density_diffrn 1.826
_exptl_crystal_density_method 'not measured'
_exptl_crystal_description block
_exptl_crystal_F_000 1408
_exptl_crystal_size_max 0.21
_exptl_crystal_size_mid 0.19
_exptl_crystal_size_min 0.18
_refine_diff_density_max 0.357
_refine_diff_density_min -0.438
_refine_diff_density_rms 0.077
_refine_ls_extinction_method none
_refine_ls_goodness_of_fit_ref 1.018
_refine_ls_hydrogen_treatment mixed
_refine_ls_matrix_type full
_refine_ls_number_parameters 175
_refine_ls_number_reflns 2919
_refine_ls_number_restraints 5
_refine_ls_restrained_S_all 1.017
_refine_ls_R_factor_all 0.0521
_refine_ls_R_factor_gt 0.0321
_refine_ls_shift/su_max 0.000
_refine_ls_shift/su_mean 0.000
_refine_ls_structure_factor_coef Fsqd
_refine_ls_weighting_details 'calc w=1/[\s^2^(Fo^2^)+(0.0238P)^2^+0.2860P] where P=(Fo^2^+2Fc^2^)/3'
_refine_ls_weighting_scheme calc
_refine_ls_wR_factor_gt 0.0616
_refine_ls_wR_factor_ref 0.0700
_reflns_number_gt 2138
_reflns_number_total 2919
_reflns_threshold_expression >2sigma(I)
_cod_data_source_file JSSC-2017-251-255.cif
_cod_data_source_block complex1
_cod_original_cell_volume 2553.95(19)
_cod_original_sg_symbol_H-M 'P bca'
_cod_database_code 1560453

loop_
_symmetry_equiv_pos_as_xyz
'x, y, z'
'-x+1/2, -y, z+1/2'
'x+1/2, -y+1/2, -z'
'-x, y+1/2, -z+1/2'
'-x, -y, -z'
'x-1/2, y, -z-1/2'
'-x-1/2, y-1/2, z'
'x, -y-1/2, z-1/2'

loop_
_atom_site_label
_atom_site_type_symbol
_atom_site_fract_x
_atom_site_fract_y
_atom_site_fract_z
_atom_site_U_iso_or_equiv
_atom_site_adp_type
_atom_site_occupancy
_atom_site_symmetry_multiplicity
_atom_site_calc_flag
_atom_site_refinement_flags
_atom_site_disorder_assembly
_atom_site_disorder_group
Ag1 Ag 0.682810(16) 0.33184(2) 0.554077(17) 0.03705(10) Uani 1 1 d . . .
O1 O 0.7182(2) 0.2766(3) 0.3943(2) 0.0739(9) Uani 1 1 d . . .
O1W O 0.6456(3) 0.0867(4) 0.2928(2) 0.0871(10) Uani 1 1 d D . .
H1W1 H 0.642(4) 0.035(3) 0.330(3) 0.131 Uiso 1 1 d D . .
H1W2 H 0.667(4) 0.144(2) 0.317(3) 0.131 Uiso 1 1 d D . .
O2 O 0.8256(2) 0.3968(3) 0.4195(2) 0.0895(11) Uani 1 1 d . . .
O3 O 0.8270(2) 0.3080(3) 0.29879(18) 0.0842(10) Uani 1 1 d . . .
N1 N 0.52226(16) 0.3448(2) 0.50949(18) 0.0341(6) Uani 1 1 d . . .
N2 N 0.23866(17) 0.5304(2) 0.37098(17) 0.0326(6) Uani 1 1 d D . .
H2N H 0.2789(19) 0.525(3) 0.3284(15) 0.049 Uiso 1 1 d D . .
N3 N 0.19188(16) 0.3346(2) 0.36934(17) 0.0298(6) Uani 1 1 d D . .
H3N H 0.2271(19) 0.321(3) 0.3243(14) 0.045 Uiso 1 1 d D . .
N4 N 0.7912(2) 0.3275(3) 0.3698(2) 0.0533(9) Uani 1 1 d . . .
C1 C 0.4531(2) 0.3799(3) 0.5644(2) 0.0377(8) Uani 1 1 d . . .
H1A H 0.4683 0.3869 0.6236 0.045 Uiso 1 1 calc R . .
C2 C 0.3605(2) 0.4060(3) 0.53740(19) 0.0337(7) Uani 1 1 d . . .
H2A H 0.3149 0.4306 0.5780 0.040 Uiso 1 1 calc R . .
C3 C 0.33549(19) 0.3956(2) 0.45022(19) 0.0262(6) Uani 1 1 d . . .
C4 C 0.4064(2) 0.3597(3) 0.3936(2) 0.0397(8) Uani 1 1 d . . .
H4A H 0.3932 0.3518 0.3340 0.048 Uiso 1 1 calc R . .
C5 C 0.4972(2) 0.3354(3) 0.4260(2) 0.0429(9) Uani 1 1 d . . .
H5A H 0.5440 0.3107 0.3866 0.052 Uiso 1 1 calc R . .
C6 C 0.23497(19) 0.4258(2) 0.41887(19) 0.0276(7) Uani 1 1 d . . .
H6A H 0.1947 0.4375 0.4711 0.033 Uiso 1 1 calc R . .
C7 C 0.1415(2) 0.5617(3) 0.3380(2) 0.0444(8) Uani 1 1 d . . .
H7A H 0.1473 0.6268 0.3016 0.053 Uiso 1 1 calc R . .
H7B H 0.0999 0.5796 0.3873 0.053 Uiso 1 1 calc R . .
C8 C 0.0955(2) 0.4705(3) 0.2852(2) 0.0452(9) Uani 1 1 d . . .
H8A H 0.0298 0.4912 0.2696 0.054 Uiso 1 1 calc R . .
H8B H 0.1318 0.4599 0.2312 0.054 Uiso 1 1 calc R . .
C9 C 0.0937(2) 0.3644(3) 0.3363(2) 0.0398(8) Uani 1 1 d . . .
H9A H 0.0496 0.3718 0.3855 0.048 Uiso 1 1 calc R . .
H9B H 0.0697 0.3058 0.2989 0.048 Uiso 1 1 calc R . .

loop_
_atom_site_aniso_label
_atom_site_aniso_U_11
_atom_site_aniso_U_22
_atom_site_aniso_U_33
_atom_site_aniso_U_23
_atom_site_aniso_U_13
_atom_site_aniso_U_12
Ag1 0.03758(15) 0.02813(14) 0.04543(17) 0.00237(12) -0.00390(11) -0.00152(11)
O1 0.0535(16) 0.088(3) 0.080(2) 0.0034(19) 0.0161(16) 0.0087(17)
O1W 0.092(2) 0.096(3) 0.073(2) -0.001(2) 0.0049(19) -0.007(2)
O2 0.120(3) 0.077(3) 0.071(2) -0.025(2) -0.0027(19) 0.004(2)
O3 0.090(2) 0.124(3) 0.0382(16) 0.0024(17) 0.0219(15) 0.019(2)
N1 0.0305(13) 0.0344(15) 0.0375(15) 0.0011(13) -0.0055(12) 0.0014(12)
N2 0.0350(14) 0.0230(13) 0.0399(15) 0.0031(12) -0.0026(11) 0.0015(12)
N3 0.0298(12) 0.0247(13) 0.0348(15) 0.0015(12) -0.0043(11) -0.0018(12)
N4 0.058(2) 0.060(2) 0.0414(19) 0.0031(18) 0.0073(16) 0.0190(19)
C1 0.0415(17) 0.0423(19) 0.0294(17) -0.0001(16) -0.0059(14) 0.0014(16)
C2 0.0319(15) 0.0377(19) 0.0315(17) 0.0006(15) 0.0010(13) 0.0016(15)
C3 0.0281(14) 0.0190(14) 0.0316(16) 0.0030(13) -0.0016(12) -0.0049(12)
C4 0.0313(15) 0.058(2) 0.0296(17) -0.0075(17) -0.0022(14) 0.0020(16)
C5 0.0318(16) 0.058(2) 0.039(2) -0.0090(18) 0.0023(14) 0.0044(17)
C6 0.0270(15) 0.0230(15) 0.0328(16) 0.0002(14) -0.0007(12) -0.0012(13)
C7 0.0452(17) 0.0309(18) 0.057(2) 0.0090(18) -0.0110(17) 0.0068(16)
C8 0.0407(17) 0.041(2) 0.053(2) 0.0104(18) -0.0170(16) 0.0040(16)
C9 0.0316(16) 0.0369(18) 0.051(2) 0.0079(17) -0.0138(15) -0.0033(14)

loop_
_atom_type_symbol
_atom_type_description
_atom_type_scat_dispersion_real
_atom_type_scat_dispersion_imag
_atom_type_scat_source
C C 0.0033 0.0016 'International Tables Vol C Tables 4.2.6.8 and 6.1.1.4'
H H 0.0000 0.0000 'International Tables Vol C Tables 4.2.6.8 and 6.1.1.4'
N N 0.0061 0.0033 'International Tables Vol C Tables 4.2.6.8 and 6.1.1.4'
O O 0.0106 0.0060 'International Tables Vol C Tables 4.2.6.8 and 6.1.1.4'
Ag Ag -0.8971 1.1015 'International Tables Vol C Tables 4.2.6.8 and 6.1.1.4'

loop_
_geom_angle_atom_site_label_1
_geom_angle_atom_site_label_2
_geom_angle_atom_site_label_3
_geom_angle
_geom_angle_site_symmetry_1
_geom_angle_site_symmetry_3
N2 Ag1 N1 123.02(9) 5_666 .
N2 Ag1 N3 110.98(9) 5_666 3_556
N1 Ag1 N3 104.81(8) . 3_556
N2 Ag1 O1 124.83(10) 5_666 .
N1 Ag1 O1 85.51(9) . .
N3 Ag1 O1 103.63(10) 3_556 .
N4 O1 Ag1 107.9(2) . .
H1W1 O1W H1W2 110.2(18) . .
C5 N1 C1 116.3(2) . .
C5 N1 Ag1 121.6(2) . .
C1 N1 Ag1 121.2(2) . .
C6 N2 C7 111.1(2) . .
C6 N2 Ag1 113.67(18) . 5_666
C7 N2 Ag1 114.04(19) . 5_666
C6 N2 H2N 109(2) . .
C7 N2 H2N 110(2) . .
Ag1 N2 H2N 98(2) 5_666 .
C6 N3 C9 111.0(2) . .
C6 N3 Ag1 114.81(18) . 3_456
C9 N3 Ag1 109.30(18) . 3_456
C6 N3 H3N 109(2) . .
C9 N3 H3N 107(2) . .
Ag1 N3 H3N 105(2) 3_456 .
O3 N4 O2 121.8(4) . .
O3 N4 O1 120.0(4) . .
O2 N4 O1 118.1(3) . .
N1 C1 C2 123.2(3) . .
N1 C1 H1A 118.4 . .
C2 C1 H1A 118.4 . .
C3 C2 C1 119.8(3) . .
C3 C2 H2A 120.1 . .
C1 C2 H2A 120.1 . .
C4 C3 C2 117.2(3) . .
C4 C3 C6 122.0(3) . .
C2 C3 C6 120.8(3) . .
C3 C4 C5 119.3(3) . .
C3 C4 H4A 120.4 . .
C5 C4 H4A 120.4 . .
N1 C5 C4 124.3(3) . .
N1 C5 H5A 117.9 . .
C4 C5 H5A 117.9 . .
N2 C6 N3 114.5(2) . .
N2 C6 C3 109.6(2) . .
N3 C6 C3 110.5(2) . .
N2 C6 H6A 107.3 . .
N3 C6 H6A 107.3 . .
C3 C6 H6A 107.3 . .
N2 C7 C8 111.8(3) . .
N2 C7 H7A 109.2 . .
C8 C7 H7A 109.2 . .
N2 C7 H7B 109.2 . .
C8 C7 H7B 109.2 . .
H7A C7 H7B 107.9 . .
C9 C8 C7 111.1(3) . .
C9 C8 H8A 109.4 . .
C7 C8 H8A 109.4 . .
C9 C8 H8B 109.4 . .
C7 C8 H8B 109.4 . .
H8A C8 H8B 108.0 . .
N3 C9 C8 111.6(2) . .
N3 C9 H9A 109.3 . .
C8 C9 H9A 109.3 . .
N3 C9 H9B 109.3 . .
C8 C9 H9B 109.3 . .
H9A C9 H9B 108.0 . .

loop_
_geom_bond_atom_site_label_1
_geom_bond_atom_site_label_2
_geom_bond_distance
_geom_bond_site_symmetry_2
Ag1 N2 2.299(3) 5_666
Ag1 N1 2.320(2) .
Ag1 N3 2.340(3) 3_556
Ag1 O1 2.572(3) .
O1 N4 1.239(4) .
O1W H1W1 0.85(5) .
O1W H1W2 0.85(5) .
O2 N4 1.228(4) .
O3 N4 1.213(4) .
N1 C5 1.323(4) .
N1 C1 1.337(4) .
N2 C6 1.467(4) .
N2 C7 1.480(4) .
N2 Ag1 2.299(3) 5_666
N2 H2N 0.86(4) .
N3 C6 1.468(4) .
N3 C9 1.488(3) .
N3 Ag1 2.340(3) 3_456
N3 H3N 0.86(4) .
C1 C2 1.379(4) .
C1 H1A 0.9300 .
C2 C3 1.378(4) .
C2 H2A 0.9300 .
C3 C4 1.375(4) .
C3 C6 1.511(4) .
C4 C5 1.378(4) .
C4 H4A 0.9300 .
C5 H5A 0.9300 .
C6 H6A 0.9800 .
C7 C8 1.509(5) .
C7 H7A 0.9700 .
C7 H7B 0.9700 .
C8 C9 1.508(4) .
C8 H8A 0.9700 .
C8 H8B 0.9700 .
C9 H9A 0.9700 .
C9 H9B 0.9700 .

loop_
_geom_hbond_atom_site_label_D
_geom_hbond_atom_site_label_H
_geom_hbond_atom_site_label_A
_geom_hbond_distance_DH
_geom_hbond_distance_HA
_geom_hbond_distance_DA
_geom_hbond_angle_DHA
_geom_hbond_site_symmetry_A
O1W H1W1 O2 0.85(5) 2.208(19) 3.036(5) 165(6) 7_755
O1W H1W2 O1 0.85(5) 2.112(14) 2.954(5) 172(5) .
N2 H2N O1W 0.86(4) 2.250(18) 3.039(4) 153(3) 4_655
N3 H3N O3 0.86(4) 2.331(12) 3.183(4) 172(3) 6_556

loop_
_geom_torsion_atom_site_label_1
_geom_torsion_atom_site_label_2
_geom_torsion_atom_site_label_3
_geom_torsion_atom_site_label_4
_geom_torsion
_geom_torsion_site_symmetry_1
_geom_torsion_site_symmetry_2
_geom_torsion_site_symmetry_3
_geom_torsion_site_symmetry_4
N2 Ag1 O1 N4 7.8(3) 5_666 . . .
N1 Ag1 O1 N4 135.5(2) . . . .
N3 Ag1 O1 N4 -120.3(2) 3_556 . . .
N2 Ag1 N1 C5 121.9(3) 5_666 . . .
N3 Ag1 N1 C5 -110.2(3) 3_556 . . .
O1 Ag1 N1 C5 -7.3(3) . . . .
N2 Ag1 N1 C1 -46.9(3) 5_666 . . .
N3 Ag1 N1 C1 80.9(2) 3_556 . . .
O1 Ag1 N1 C1 -176.1(3) . . . .
Ag1 O1 N4 O3 173.7(3) . . . .
Ag1 O1 N4 O2 -5.8(4) . . . .
C5 N1 C1 C2 -0.4(5) . . . .
Ag1 N1 C1 C2 169.0(2) . . . .
N1 C1 C2 C3 0.5(5) . . . .
C1 C2 C3 C4 -0.5(5) . . . .
C1 C2 C3 C6 -178.8(3) . . . .
C2 C3 C4 C5 0.4(5) . . . .
C6 C3 C4 C5 178.8(3) . . . .
C1 N1 C5 C4 0.3(5) . . . .
Ag1 N1 C5 C4 -169.0(3) . . . .
C3 C4 C5 N1 -0.4(6) . . . .
C7 N2 C6 N3 54.3(3) . . . .
Ag1 N2 C6 N3 -175.46(16) 5_666 . . .
C7 N2 C6 C3 179.1(2) . . . .
Ag1 N2 C6 C3 -50.7(3) 5_666 . . .
C9 N3 C6 N2 -54.3(3) . . . .
Ag1 N3 C6 N2 -178.88(18) 3_456 . . .
C9 N3 C6 C3 -178.7(2) . . . .
Ag1 N3 C6 C3 56.8(3) 3_456 . . .
C4 C3 C6 N2 -72.5(4) . . . .
C2 C3 C6 N2 105.7(3) . . . .
C4 C3 C6 N3 54.5(4) . . . .
C2 C3 C6 N3 -127.2(3) . . . .
C6 N2 C7 C8 -53.1(4) . . . .
Ag1 N2 C7 C8 176.9(2) 5_666 . . .
N2 C7 C8 C9 53.5(4) . . . .
C6 N3 C9 C8 53.2(4) . . . .
Ag1 N3 C9 C8 -179.2(2) 3_456 . . .
C7 C8 C9 N3 -53.5(4) . . . .
